data_1557383
loop_
_publ_author_name
'Kim, Inwon'
'Im, Honggu'
'Lee, Hyeonyeong'
'Hong, Sungwoo'

_publ_section_title
;
 N-Heterocyclic carbene-catalyzed deaminative cross-coupling of aldehydes
 with Katritzky pyridinium salts
;
_journal_issue 12
_journal_name_full 'Chemical Science'
_journal_page_first 3192
_journal_page_last 3197
_journal_paper_doi 10.1039/D0SC00225A
_journal_volume 11
_journal_year 2020
_chemical_formula_sum 'C20 H21 N O4'
_chemical_formula_weight 339.38
_space_group_crystal_system monoclinic
_space_group_IT_number 14
_space_group_name_Hall '-P 2ybc'
_space_group_name_H-M_alt 'P 1 21/c 1'
_atom_sites_solution_hydrogens mixed
_audit_creation_method SHELXL-2018/3
_audit_update_record
;
2019-11-08 deposited with the CCDC.	2020-02-25 downloaded from the CCDC.
;
_cell_angle_alpha 90
_cell_angle_beta 93.605(2)
_cell_angle_gamma 90
_cell_formula_units_Z 8
_cell_length_a 9.2314(5)
_cell_length_b 19.6394(11)
_cell_length_c 19.9121(10)
_cell_measurement_reflns_used 9360
_cell_measurement_temperature 153(2)
_cell_measurement_theta_max 27.50
_cell_measurement_theta_min 2.59
_cell_volume 3602.9(3)
_computing_cell_refinement 'Bruker APEXIII'
_computing_data_collection 'Bruker APEXIII'
_computing_data_reduction 'Bruker SAINT'
_computing_molecular_graphics ORTEP
_computing_publication_material CIFTAB
_computing_structure_refinement SHELXL
_computing_structure_solution SHELXS
_diffrn_ambient_temperature 153(2)
_diffrn_measured_fraction_theta_full 0.992
_diffrn_measured_fraction_theta_max 0.989
_diffrn_measurement_device_type 'Bruker PHOTON II'
_diffrn_measurement_method 'phi and omega scans'
_diffrn_radiation_type MoK\a
_diffrn_radiation_wavelength 0.71073
_diffrn_reflns_av_R_equivalents 0.0995
_diffrn_reflns_av_unetI/netI 0.0829
_diffrn_reflns_Laue_measured_fraction_full 0.992
_diffrn_reflns_Laue_measured_fraction_max 0.989
_diffrn_reflns_limit_h_max 11
_diffrn_reflns_limit_h_min -11
_diffrn_reflns_limit_k_max 25
_diffrn_reflns_limit_k_min -25
_diffrn_reflns_limit_l_max 25
_diffrn_reflns_limit_l_min -25
_diffrn_reflns_number 49715
_diffrn_reflns_point_group_measured_fraction_full 0.992
_diffrn_reflns_point_group_measured_fraction_max 0.989
_diffrn_reflns_theta_full 25.242
_diffrn_reflns_theta_max 26.999
_diffrn_reflns_theta_min 2.594
_diffrn_source 'fine-focus sealed tube'
_exptl_absorpt_coefficient_mu 0.087
_exptl_absorpt_correction_T_max 0.7456
_exptl_absorpt_correction_T_min 0.6480
_exptl_absorpt_correction_type multi-scan
_exptl_absorpt_process_details SADABS
_exptl_crystal_colour colourless
_exptl_crystal_density_diffrn 1.251
_exptl_crystal_description plate
_exptl_crystal_F_000 1440
_exptl_crystal_recrystallization_method 'Re-crystallisation from solvent: DCM/EA/Pentane'
_exptl_crystal_size_max 0.314
_exptl_crystal_size_mid 0.091
_exptl_crystal_size_min 0.036
_refine_diff_density_max 0.271
_refine_diff_density_min -0.308
_refine_diff_density_rms 0.059
_refine_ls_extinction_method none
_refine_ls_goodness_of_fit_ref 1.144
_refine_ls_hydrogen_treatment mixed
_refine_ls_matrix_type full
_refine_ls_number_parameters 499
_refine_ls_number_reflns 7787
_refine_ls_number_restraints 144
_refine_ls_restrained_S_all 1.140
_refine_ls_R_factor_all 0.1420
_refine_ls_R_factor_gt 0.0892
_refine_ls_shift/su_max 0.000
_refine_ls_shift/su_mean 0.000
_refine_ls_structure_factor_coef Fsqd
_refine_ls_weighting_details 'w=1/[\s^2^(Fo^2^)+(0.0273P)^2^+5.1132P] where P=(Fo^2^+2Fc^2^)/3'
_refine_ls_weighting_scheme calc
_refine_ls_wR_factor_gt 0.1397
_refine_ls_wR_factor_ref 0.1553
_reflns_Friedel_coverage 0.000
_reflns_number_gt 5150
_reflns_number_total 7787
_reflns_threshold_expression 'I > 2\s(I)'
_cod_data_source_file d0sc00225a2.cif
_cod_data_source_block A19153O_014
_cod_depositor_comments
;
The following automatic conversions were performed:

data item '_exptl_absorpt_correction_type' value 'MULTI-SCAN' was
changed to 'multi-scan' in accordance with the
/home/data/users/saulius/crontab/automatic-downloads/rss-feeds/RSC/lib/dictionaries/cif_core.dic
dictionary named 'cif_core.dic' version 2.4.2 last updated on
2011-04-26.

Automatic conversion script
Id: cif_fix_values 7556 2019-12-06 15:28:31Z antanas 

 Adding full bibliography for 1557380--1557383.cif.

 Adding full bibliography for 1557380--1557383.cif.
;
_cod_original_sg_symbol_H-M 'P 21/c'
_cod_database_code 1557383
_shelx_shelxl_version_number 2018/3
_shelx_space_group_comment
;
The symmetry employed for this shelxl refinement is uniquely defined
by the following loop, which should always be used as a source of
symmetry information in preference to the above space-group names.
They are only intended as comments.
;
_shelx_estimated_absorpt_t_min 0.973
_shelx_estimated_absorpt_t_max 0.997

loop_
_space_group_symop_operation_xyz
'x, y, z'
'-x, y+1/2, -z+1/2'
'-x, -y, -z'
'x, -y-1/2, z-1/2'

loop_
_atom_site_label
_atom_site_type_symbol
_atom_site_fract_x
_atom_site_fract_y
_atom_site_fract_z
_atom_site_U_iso_or_equiv
_atom_site_adp_type
_atom_site_occupancy
_atom_site_site_symmetry_order
_atom_site_calc_flag
_atom_site_refinement_flags_posn
_atom_site_refinement_flags_adp
_atom_site_refinement_flags_occupancy
_atom_site_disorder_assembly
_atom_site_disorder_group
C1 C 0.6413(3) 0.58175(15) 0.28446(15) 0.0233(7) Uani 1 1 d . . . . .
H1 H 0.722483 0.604272 0.306110 0.028 Uiso 1 1 calc R U . . .
C2 C 0.5837(4) 0.52518(16) 0.31401(16) 0.0270(7) Uani 1 1 d . . . . .
H2 H 0.625437 0.508840 0.355762 0.032 Uiso 1 1 calc R U . . .
C3 C 0.4650(4) 0.49213(16) 0.28288(17) 0.0284(8) Uani 1 1 d . . . . .
H3 H 0.424482 0.453564 0.303576 0.034 Uiso 1 1 calc R U . . .
C4 C 0.4054(4) 0.51543(17) 0.22150(17) 0.0304(8) Uani 1 1 d . . . . .
H4 H 0.324300 0.492718 0.199975 0.036 Uiso 1 1 calc R U . . .
C5 C 0.4638(3) 0.57154(16) 0.19173(16) 0.0268(7) Uani 1 1 d . . . . .
H5 H 0.423456 0.586813 0.149318 0.032 Uiso 1 1 calc R U . . .
C6 C 0.5813(3) 0.60621(16) 0.22297(15) 0.0225(7) Uani 1 1 d . . . . .
C7 C 0.6351(4) 0.66898(17) 0.19048(15) 0.0265(7) Uani 1 1 d . . . . .
O8 O 0.5901(3) 0.68482(14) 0.13386(11) 0.0460(7) Uani 1 1 d . . . . .
C9 C 0.7452(3) 0.71378(16) 0.22934(14) 0.0215(7) Uani 1 1 d . . . . .
H9 H 0.832807 0.685929 0.243004 0.026 Uiso 1 1 calc R U . . .
C10 C 0.7913(4) 0.77440(18) 0.18824(16) 0.0334(8) Uani 1 1 d . . . . .
H10A H 0.863837 0.801132 0.214863 0.050 Uiso 1 1 calc R U . . .
H10B H 0.706552 0.802956 0.176219 0.050 Uiso 1 1 calc R U . . .
H10C H 0.833234 0.758173 0.147161 0.050 Uiso 1 1 calc R U . . .
C11 C 0.6794(3) 0.74099(15) 0.29223(14) 0.0177(6) Uani 1 1 d . . . . .
O12 O 0.5520(2) 0.75973(11) 0.28963(10) 0.0258(5) Uani 1 1 d . . . . .
N13 N 0.7679(3) 0.74527(12) 0.34706(12) 0.0158(5) Uani 1 1 d . . . . .
H13 H 0.856(3) 0.7361(15) 0.3469(15) 0.019 Uiso 1 1 d . U . . .
C14 C 0.7306(3) 0.78152(15) 0.40709(14) 0.0191(6) Uani 1 1 d . . . . .
H14 H 0.623397 0.778568 0.411269 0.023 Uiso 1 1 calc R U . A 1
C15A C 0.7740(13) 0.8581(7) 0.3973(7) 0.0239(14) Uani 0.656(16) 1 d . U P B 1
O16A O 0.8313(9) 0.8810(5) 0.3512(5) 0.0337(15) Uani 0.656(16) 1 d . U P B 1
O17A O 0.7539(9) 0.8924(3) 0.4525(3) 0.0257(11) Uani 0.656(16) 1 d . U P B 1
C18A C 0.7965(12) 0.9634(3) 0.4504(4) 0.0352(18) Uani 0.656(16) 1 d . U P B 1
H18A H 0.897052 0.966606 0.437582 0.053 Uiso 0.656(16) 1 calc R U P B 1
H18B H 0.788646 0.983847 0.494872 0.053 Uiso 0.656(16) 1 calc R U P B 1
H18C H 0.732597 0.987585 0.417257 0.053 Uiso 0.656(16) 1 calc R U P B 1
C15B C 0.752(3) 0.8534(15) 0.4024(14) 0.0255(17) Uani 0.344(16) 1 d . U P B 2
O16B O 0.7845(17) 0.8821(11) 0.3495(11) 0.034(3) Uani 0.344(16) 1 d . U P B 2
O17B O 0.7028(15) 0.8873(6) 0.4574(6) 0.0280(15) Uani 0.344(16) 1 d . U P B 2
C18B C 0.728(2) 0.9607(7) 0.4613(8) 0.037(3) Uani 0.344(16) 1 d . U P B 2
H18D H 0.716425 0.976390 0.507399 0.056 Uiso 0.344(16) 1 calc R U P B 2
H18E H 0.656939 0.984103 0.430539 0.056 Uiso 0.344(16) 1 calc R U P B 2
H18F H 0.826045 0.970962 0.448481 0.056 Uiso 0.344(16) 1 calc R U P B 2
C19 C 0.8089(3) 0.75088(15) 0.47016(14) 0.0215(7) Uani 1 1 d . . . . .
H19A H 0.914887 0.756033 0.466846 0.026 Uiso 1 1 calc R U . . .
H19B H 0.781510 0.776938 0.509988 0.026 Uiso 1 1 calc R U . . .
C20 C 0.7750(3) 0.67654(15) 0.48073(14) 0.0196(7) Uani 1 1 d . . . . .
C21 C 0.6631(3) 0.65811(18) 0.52048(15) 0.0268(7) Uani 1 1 d . . . . .
H21 H 0.607636 0.692414 0.540612 0.032 Uiso 1 1 calc R U . . .
C22 C 0.6318(4) 0.5905(2) 0.53097(18) 0.0398(9) Uani 1 1 d . . . . .
H22 H 0.554538 0.578455 0.558023 0.048 Uiso 1 1 calc R U . . .
C23 C 0.7117(4) 0.54034(18) 0.50248(18) 0.0387(9) Uani 1 1 d . . . . .
H23 H 0.690289 0.493778 0.510130 0.046 Uiso 1 1 calc R U . . .
C24 C 0.8238(4) 0.55782(16) 0.46251(17) 0.0329(8) Uani 1 1 d . . . . .
H24 H 0.879016 0.523332 0.442500 0.039 Uiso 1 1 calc R U . . .
C25 C 0.8548(3) 0.62575(15) 0.45198(15) 0.0217(7) Uani 1 1 d . . . . .
H25 H 0.931672 0.637710 0.424706 0.026 Uiso 1 1 calc R U . . .
C26 C -0.0046(4) 0.56232(16) 0.20728(18) 0.0340(9) Uani 1 1 d . . . . .
H26 H -0.034779 0.526567 0.235341 0.041 Uiso 1 1 calc R U . . .
C27 C -0.0609(4) 0.56633(18) 0.1420(2) 0.0476(11) Uani 1 1 d . . . . .
H27 H -0.128398 0.533112 0.124971 0.057 Uiso 1 1 calc R U . . .
C28 C -0.0195(4) 0.61865(18) 0.10101(19) 0.0422(10) Uani 1 1 d . . . . .
H28 H -0.058838 0.621648 0.055870 0.051 Uiso 1 1 calc R U . . .
C29 C 0.0788(4) 0.66632(17) 0.12572(17) 0.0337(8) Uani 1 1 d . . . . .
H29 H 0.107693 0.702306 0.097611 0.040 Uiso 1 1 calc R U . . .
C30 C 0.1358(3) 0.66196(16) 0.19144(16) 0.0245(7) Uani 1 1 d . . . . .
H30 H 0.203192 0.695311 0.208293 0.029 Uiso 1 1 calc R U . . .
C31 C 0.0959(3) 0.60965(14) 0.23300(16) 0.0221(7) Uani 1 1 d . . . . .
C32 C 0.1542(4) 0.60134(15) 0.30404(16) 0.0252(7) Uani 1 1 d . . . . .
O33 O 0.1148(3) 0.55508(12) 0.33850(12) 0.0413(7) Uani 1 1 d . . . . .
C34 C 0.2651(3) 0.65274(14) 0.33257(14) 0.0184(6) Uani 1 1 d . . . . .
H34 H 0.344232 0.657559 0.300834 0.022 Uiso 1 1 calc R U . . .
C35 C 0.3315(4) 0.63216(16) 0.40184(15) 0.0273(8) Uani 1 1 d . . . . .
H35A H 0.399404 0.667481 0.418680 0.041 Uiso 1 1 calc R U . . .
H35B H 0.383347 0.588910 0.398245 0.041 Uiso 1 1 calc R U . . .
H35C H 0.254219 0.626904 0.433022 0.041 Uiso 1 1 calc R U . . .
C36 C 0.1903(3) 0.72087(14) 0.33938(14) 0.0159(6) Uani 1 1 d . . . . .
O37 O 0.0681(2) 0.72396(11) 0.36090(11) 0.0275(5) Uani 1 1 d . . . . .
N38 N 0.2641(3) 0.77581(12) 0.32305(12) 0.0161(5) Uani 1 1 d . . . . .
H38 H 0.349(3) 0.7686(15) 0.3131(15) 0.019 Uiso 1 1 d . U . . .
C39 C 0.2114(3) 0.84390(14) 0.33412(14) 0.0198(7) Uani 1 1 d . . . . .
H39 H 0.103623 0.844003 0.325175 0.024 Uiso 1 1 calc R U . . .
C40 C 0.2462(4) 0.86854(15) 0.40550(16) 0.0247(7) Uani 1 1 d . . . . .
O41 O 0.1851(3) 0.91515(14) 0.42995(13) 0.0588(9) Uani 1 1 d . . . . .
O42 O 0.3532(3) 0.83452(12) 0.43704(11) 0.0357(6) Uani 1 1 d . . . . .
C43 C 0.3952(5) 0.8569(2) 0.50481(17) 0.0515(11) Uani 1 1 d . . . . .
H43A H 0.468902 0.825968 0.525079 0.077 Uiso 1 1 calc R U . . .
H43B H 0.310068 0.856876 0.531807 0.077 Uiso 1 1 calc R U . . .
H43C H 0.435205 0.903098 0.503383 0.077 Uiso 1 1 calc R U . . .
C44 C 0.2774(4) 0.89309(15) 0.28475(14) 0.0239(7) Uani 1 1 d . . . . .
H44A H 0.246753 0.940088 0.294922 0.029 Uiso 1 1 calc R U . . .
H44B H 0.384511 0.891105 0.291150 0.029 Uiso 1 1 calc R U . . .
C45 C 0.2323(3) 0.87686(14) 0.21202(15) 0.0199(7) Uani 1 1 d . . . . .
C46 C 0.3242(3) 0.84143(16) 0.17242(16) 0.0260(7) Uani 1 1 d . . . . .
H46 H 0.415632 0.826062 0.191061 0.031 Uiso 1 1 calc R U . . .
C47 C 0.2831(4) 0.82829(17) 0.10559(16) 0.0306(8) Uani 1 1 d . . . . .
H47 H 0.346871 0.804097 0.078546 0.037 Uiso 1 1 calc R U . . .
C48 C 0.1501(4) 0.85009(17) 0.07793(16) 0.0303(8) Uani 1 1 d . . . . .
H48 H 0.123189 0.841420 0.031885 0.036 Uiso 1 1 calc R U . . .
C49 C 0.0570(4) 0.88424(16) 0.11700(16) 0.0282(8) Uani 1 1 d . . . . .
H49 H -0.035141 0.898728 0.098349 0.034 Uiso 1 1 calc R U . . .
C50 C 0.0980(3) 0.89752(15) 0.18387(16) 0.0251(7) Uani 1 1 d . . . . .
H50 H 0.033154 0.921124 0.210874 0.030 Uiso 1 1 calc R U . . .

loop_
_atom_site_aniso_label
_atom_site_aniso_U_11
_atom_site_aniso_U_22
_atom_site_aniso_U_33
_atom_site_aniso_U_23
_atom_site_aniso_U_13
_atom_site_aniso_U_12
C1 0.0237(17) 0.0223(16) 0.0233(17) -0.0082(13) -0.0035(14) 0.0016(14)
C2 0.0319(19) 0.0221(17) 0.0266(18) -0.0043(14) -0.0016(15) 0.0036(15)
C3 0.0324(19) 0.0188(16) 0.0344(19) -0.0051(14) 0.0045(16) 0.0024(15)
C4 0.0238(18) 0.0261(18) 0.041(2) -0.0150(15) -0.0010(16) 0.0022(15)
C5 0.0230(17) 0.0313(18) 0.0251(17) -0.0091(14) -0.0055(14) 0.0040(15)
C6 0.0208(16) 0.0283(17) 0.0182(15) -0.0077(13) 0.0008(13) 0.0062(14)
C7 0.0272(18) 0.0348(19) 0.0171(16) -0.0040(14) -0.0021(14) 0.0032(15)
O8 0.0545(18) 0.0601(18) 0.0212(13) 0.0049(12) -0.0155(12) -0.0133(14)
C9 0.0193(16) 0.0289(17) 0.0165(15) -0.0009(13) 0.0007(13) 0.0006(14)
C10 0.034(2) 0.046(2) 0.0211(17) 0.0027(15) 0.0089(15) -0.0050(17)
C11 0.0128(15) 0.0199(15) 0.0202(15) 0.0042(12) 0.0002(12) -0.0011(12)
O12 0.0113(11) 0.0422(14) 0.0236(11) 0.0020(10) -0.0020(9) 0.0061(10)
N13 0.0099(12) 0.0205(13) 0.0168(12) 0.0004(10) -0.0009(11) 0.0034(11)
C14 0.0188(16) 0.0215(15) 0.0167(15) -0.0043(12) -0.0008(12) 0.0037(13)
C15A 0.027(3) 0.021(2) 0.022(2) -0.0001(19) -0.008(2) 0.003(2)
O16A 0.034(4) 0.022(2) 0.044(2) 0.0095(18) -0.002(3) -0.003(3)
O17A 0.031(3) 0.0200(16) 0.0255(16) -0.0049(13) -0.004(2) 0.002(2)
C18A 0.053(4) 0.014(2) 0.037(3) -0.007(2) -0.007(3) 0.003(3)
C15B 0.028(3) 0.023(3) 0.025(3) 0.001(2) -0.006(3) 0.002(3)
O16B 0.035(5) 0.027(4) 0.039(4) 0.007(3) -0.002(5) 0.002(5)
O17B 0.032(3) 0.022(2) 0.030(2) -0.005(2) -0.002(3) 0.001(3)
C18B 0.045(5) 0.025(4) 0.041(4) -0.001(4) -0.004(4) 0.006(5)
C19 0.0264(17) 0.0196(15) 0.0176(15) -0.0008(12) -0.0050(13) 0.0042(13)
C20 0.0210(16) 0.0243(16) 0.0126(14) 0.0015(12) -0.0062(13) -0.0017(13)
C21 0.0208(17) 0.0377(19) 0.0217(17) 0.0069(14) -0.0007(14) -0.0015(15)
C22 0.033(2) 0.054(3) 0.032(2) 0.0156(18) -0.0024(17) -0.0170(19)
C23 0.054(3) 0.0215(18) 0.039(2) 0.0127(16) -0.0132(19) -0.0184(18)
C24 0.045(2) 0.0213(17) 0.0310(19) -0.0003(14) -0.0087(17) -0.0014(16)
C25 0.0256(18) 0.0201(15) 0.0189(16) 0.0019(12) -0.0027(13) -0.0016(13)
C26 0.036(2) 0.0166(16) 0.049(2) 0.0012(15) -0.0070(18) -0.0069(15)
C27 0.053(3) 0.0225(19) 0.063(3) -0.0048(18) -0.028(2) -0.0091(18)
C28 0.056(3) 0.029(2) 0.039(2) -0.0054(17) -0.0235(19) 0.0054(18)
C29 0.048(2) 0.0238(18) 0.0279(18) -0.0001(14) -0.0061(17) -0.0018(17)
C30 0.0233(17) 0.0208(16) 0.0291(17) -0.0028(13) -0.0012(14) -0.0039(14)
C31 0.0205(17) 0.0134(14) 0.0321(18) -0.0050(13) 0.0005(14) 0.0016(13)
C32 0.0288(18) 0.0176(16) 0.0297(18) 0.0014(13) 0.0058(15) -0.0013(14)
O33 0.0568(17) 0.0285(13) 0.0392(15) 0.0103(11) 0.0067(13) -0.0187(13)
C34 0.0185(16) 0.0160(14) 0.0211(16) 0.0017(12) 0.0042(13) 0.0039(13)
C35 0.0335(19) 0.0244(17) 0.0237(17) 0.0044(13) 0.0001(15) 0.0118(15)
C36 0.0125(15) 0.0194(15) 0.0158(14) -0.0006(12) -0.0004(12) 0.0032(12)
O37 0.0131(11) 0.0281(12) 0.0424(14) 0.0081(10) 0.0104(10) 0.0022(10)
N38 0.0109(12) 0.0180(13) 0.0196(13) -0.0008(10) 0.0034(10) 0.0014(11)
C39 0.0211(16) 0.0171(15) 0.0208(16) -0.0008(12) -0.0031(13) 0.0008(13)
C40 0.0311(19) 0.0172(15) 0.0256(17) 0.0012(13) -0.0012(15) 0.0032(14)
O41 0.092(2) 0.0459(17) 0.0362(15) -0.0188(13) -0.0152(15) 0.0376(17)
O42 0.0391(15) 0.0479(15) 0.0187(12) -0.0083(11) -0.0096(10) 0.0180(12)
C43 0.063(3) 0.070(3) 0.0193(18) -0.0127(18) -0.0137(19) 0.013(2)
C44 0.0312(19) 0.0175(15) 0.0226(16) 0.0004(13) -0.0019(14) -0.0035(14)
C45 0.0239(17) 0.0119(14) 0.0233(16) 0.0049(12) -0.0029(13) -0.0042(13)
C46 0.0194(17) 0.0280(17) 0.0304(18) 0.0048(14) -0.0013(14) 0.0002(14)
C47 0.030(2) 0.036(2) 0.0268(18) -0.0037(15) 0.0064(15) -0.0056(16)
C48 0.035(2) 0.036(2) 0.0192(17) 0.0052(14) -0.0013(15) -0.0102(17)
C49 0.0262(18) 0.0291(18) 0.0283(18) 0.0083(14) -0.0067(15) 0.0001(15)
C50 0.0274(18) 0.0198(16) 0.0280(18) -0.0005(13) 0.0017(14) -0.0015(14)

loop_
_atom_type_symbol
_atom_type_description
_atom_type_scat_dispersion_real
_atom_type_scat_dispersion_imag
_atom_type_scat_source
C C 0.0033 0.0016 'International Tables Vol C Tables 4.2.6.8 and 6.1.1.4'
H H 0.0000 0.0000 'International Tables Vol C Tables 4.2.6.8 and 6.1.1.4'
N N 0.0061 0.0033 'International Tables Vol C Tables 4.2.6.8 and 6.1.1.4'
O O 0.0106 0.0060 'International Tables Vol C Tables 4.2.6.8 and 6.1.1.4'

loop_
_geom_angle_atom_site_label_1
_geom_angle_atom_site_label_2
_geom_angle_atom_site_label_3
_geom_angle
_geom_angle_site_symmetry_1
_geom_angle_site_symmetry_3
_geom_angle_publ_flag
C2 C1 C6 120.6(3) . . ?
C2 C1 H1 119.7 . . ?
C6 C1 H1 119.7 . . ?
C1 C2 C3 120.1(3) . . ?
C1 C2 H2 119.9 . . ?
C3 C2 H2 119.9 . . ?
C4 C3 C2 119.9(3) . . ?
C4 C3 H3 120.1 . . ?
C2 C3 H3 120.1 . . ?
C5 C4 C3 120.0(3) . . ?
C5 C4 H4 120.0 . . ?
C3 C4 H4 120.0 . . ?
C4 C5 C6 120.9(3) . . ?
C4 C5 H5 119.5 . . ?
C6 C5 H5 119.5 . . ?
C5 C6 C1 118.5(3) . . ?
C5 C6 C7 118.8(3) . . ?
C1 C6 C7 122.6(3) . . ?
O8 C7 C6 120.6(3) . . ?
O8 C7 C9 120.1(3) . . ?
C6 C7 C9 119.2(3) . . ?
C7 C9 C10 112.4(3) . . ?
C7 C9 C11 109.5(2) . . ?
C10 C9 C11 107.9(3) . . ?
C7 C9 H9 109.0 . . ?
C10 C9 H9 109.0 . . ?
C11 C9 H9 109.0 . . ?
C9 C10 H10A 109.5 . . ?
C9 C10 H10B 109.5 . . ?
H10A C10 H10B 109.5 . . ?
C9 C10 H10C 109.5 . . ?
H10A C10 H10C 109.5 . . ?
H10B C10 H10C 109.5 . . ?
O12 C11 N13 123.6(3) . . ?
O12 C11 C9 120.0(3) . . ?
N13 C11 C9 116.3(3) . . ?
C11 N13 C14 123.0(2) . . ?
C11 N13 H13 122(2) . . ?
C14 N13 H13 113(2) . . ?
C15B C14 N13 113.0(11) . . ?
C15B C14 C19 112.4(11) . . ?
N13 C14 C19 111.0(2) . . ?
N13 C14 C15A 106.9(5) . . ?
C19 C14 C15A 111.5(5) . . ?
N13 C14 H14 109.1 . . ?
C19 C14 H14 109.1 . . ?
C15A C14 H14 109.1 . . ?
O16A C15A O17A 123.4(11) . . ?
O16A C15A C14 126.4(12) . . ?
O17A C15A C14 109.7(8) . . ?
C15A O17A C18A 114.7(6) . . ?
O17A C18A H18A 109.5 . . ?
O17A C18A H18B 109.5 . . ?
H18A C18A H18B 109.5 . . ?
O17A C18A H18C 109.5 . . ?
H18A C18A H18C 109.5 . . ?
H18B C18A H18C 109.5 . . ?
O16B C15B O17B 124(2) . . ?
O16B C15B C14 123(2) . . ?
O17B C15B C14 111.8(16) . . ?
C15B O17B C18B 117.3(13) . . ?
O17B C18B H18D 109.5 . . ?
O17B C18B H18E 109.5 . . ?
H18D C18B H18E 109.5 . . ?
O17B C18B H18F 109.5 . . ?
H18D C18B H18F 109.5 . . ?
H18E C18B H18F 109.5 . . ?
C20 C19 C14 113.7(2) . . ?
C20 C19 H19A 108.8 . . ?
C14 C19 H19A 108.8 . . ?
C20 C19 H19B 108.8 . . ?
C14 C19 H19B 108.8 . . ?
H19A C19 H19B 107.7 . . ?
C25 C20 C21 118.8(3) . . ?
C25 C20 C19 121.2(3) . . ?
C21 C20 C19 120.0(3) . . ?
C22 C21 C20 120.6(3) . . ?
C22 C21 H21 119.7 . . ?
C20 C21 H21 119.7 . . ?
C23 C22 C21 120.3(3) . . ?
C23 C22 H22 119.8 . . ?
C21 C22 H22 119.8 . . ?
C22 C23 C24 119.9(3) . . ?
C22 C23 H23 120.0 . . ?
C24 C23 H23 120.0 . . ?
C25 C24 C23 119.6(3) . . ?
C25 C24 H24 120.2 . . ?
C23 C24 H24 120.2 . . ?
C24 C25 C20 120.8(3) . . ?
C24 C25 H25 119.6 . . ?
C20 C25 H25 119.6 . . ?
C27 C26 C31 121.0(3) . . ?
C27 C26 H26 119.5 . . ?
C31 C26 H26 119.5 . . ?
C26 C27 C28 120.0(3) . . ?
C26 C27 H27 120.0 . . ?
C28 C27 H27 120.0 . . ?
C29 C28 C27 119.8(3) . . ?
C29 C28 H28 120.1 . . ?
C27 C28 H28 120.1 . . ?
C28 C29 C30 120.0(3) . . ?
C28 C29 H29 120.0 . . ?
C30 C29 H29 120.0 . . ?
C29 C30 C31 120.8(3) . . ?
C29 C30 H30 119.6 . . ?
C31 C30 H30 119.6 . . ?
C30 C31 C26 118.3(3) . . ?
C30 C31 C32 123.7(3) . . ?
C26 C31 C32 118.0(3) . . ?
O33 C32 C31 121.2(3) . . ?
O33 C32 C34 120.4(3) . . ?
C31 C32 C34 118.4(3) . . ?
C36 C34 C32 108.6(2) . . ?
C36 C34 C35 108.2(2) . . ?
C32 C34 C35 112.6(3) . . ?
C36 C34 H34 109.1 . . ?
C32 C34 H34 109.1 . . ?
C35 C34 H34 109.1 . . ?
C34 C35 H35A 109.5 . . ?
C34 C35 H35B 109.5 . . ?
H35A C35 H35B 109.5 . . ?
C34 C35 H35C 109.5 . . ?
H35A C35 H35C 109.5 . . ?
H35B C35 H35C 109.5 . . ?
O37 C36 N38 122.7(3) . . ?
O37 C36 C34 120.4(3) . . ?
N38 C36 C34 116.9(2) . . ?
C36 N38 C39 122.1(2) . . ?
C36 N38 H38 115(2) . . ?
C39 N38 H38 122(2) . . ?
N38 C39 C40 112.6(2) . . ?
N38 C39 C44 109.6(2) . . ?
C40 C39 C44 109.3(2) . . ?
N38 C39 H39 108.4 . . ?
C40 C39 H39 108.4 . . ?
C44 C39 H39 108.4 . . ?
O41 C40 O42 123.6(3) . . ?
O41 C40 C39 123.3(3) . . ?
O42 C40 C39 113.1(3) . . ?
C40 O42 C43 116.0(3) . . ?
O42 C43 H43A 109.5 . . ?
O42 C43 H43B 109.5 . . ?
H43A C43 H43B 109.5 . . ?
O42 C43 H43C 109.5 . . ?
H43A C43 H43C 109.5 . . ?
H43B C43 H43C 109.5 . . ?
C45 C44 C39 112.6(2) . . ?
C45 C44 H44A 109.1 . . ?
C39 C44 H44A 109.1 . . ?
C45 C44 H44B 109.1 . . ?
C39 C44 H44B 109.1 . . ?
H44A C44 H44B 107.8 . . ?
C46 C45 C50 118.8(3) . . ?
C46 C45 C44 120.6(3) . . ?
C50 C45 C44 120.6(3) . . ?
C45 C46 C47 120.1(3) . . ?
C45 C46 H46 120.0 . . ?
C47 C46 H46 120.0 . . ?
C48 C47 C46 120.5(3) . . ?
C48 C47 H47 119.7 . . ?
C46 C47 H47 119.7 . . ?
C49 C48 C47 119.9(3) . . ?
C49 C48 H48 120.0 . . ?
C47 C48 H48 120.0 . . ?
C48 C49 C50 119.6(3) . . ?
C48 C49 H49 120.2 . . ?
C50 C49 H49 120.2 . . ?
C49 C50 C45 121.0(3) . . ?
C49 C50 H50 119.5 . . ?
C45 C50 H50 119.5 . . ?

loop_
_geom_bond_atom_site_label_1
_geom_bond_atom_site_label_2
_geom_bond_distance
_geom_bond_site_symmetry_2
_geom_bond_publ_flag
C1 C2 1.379(4) . ?
C1 C6 1.397(4) . ?
C1 H1 0.9500 . ?
C2 C3 1.386(4) . ?
C2 H2 0.9500 . ?
C3 C4 1.386(5) . ?
C3 H3 0.9500 . ?
C4 C5 1.377(5) . ?
C4 H4 0.9500 . ?
C5 C6 1.393(4) . ?
C5 H5 0.9500 . ?
C6 C7 1.492(4) . ?
C7 O8 1.217(4) . ?
C7 C9 1.519(4) . ?
C9 C10 1.520(4) . ?
C9 C11 1.522(4) . ?
C9 H9 1.0000 . ?
C10 H10A 0.9800 . ?
C10 H10B 0.9800 . ?
C10 H10C 0.9800 . ?
C11 O12 1.231(3) . ?
C11 N13 1.324(4) . ?
N13 C14 1.451(4) . ?
N13 H13 0.83(3) . ?
C14 C15B 1.43(3) . ?
C14 C19 1.532(4) . ?
C14 C15A 1.571(14) . ?
C14 H14 1.0000 . ?
C15A O16A 1.177(15) . ?
C15A O17A 1.313(14) . ?
O17A C18A 1.448(8) . ?
C18A H18A 0.9800 . ?
C18A H18B 0.9800 . ?
C18A H18C 0.9800 . ?
C15B O16B 1.25(3) . ?
C15B O17B 1.38(3) . ?
O17B C18B 1.461(17) . ?
C18B H18D 0.9800 . ?
C18B H18E 0.9800 . ?
C18B H18F 0.9800 . ?
C19 C20 1.511(4) . ?
C19 H19A 0.9900 . ?
C19 H19B 0.9900 . ?
C20 C25 1.385(4) . ?
C20 C21 1.388(4) . ?
C21 C22 1.378(5) . ?
C21 H21 0.9500 . ?
C22 C23 1.374(5) . ?
C22 H22 0.9500 . ?
C23 C24 1.388(5) . ?
C23 H23 0.9500 . ?
C24 C25 1.383(4) . ?
C24 H24 0.9500 . ?
C25 H25 0.9500 . ?
C26 C27 1.372(5) . ?
C26 C31 1.388(4) . ?
C26 H26 0.9500 . ?
C27 C28 1.381(5) . ?
C27 H27 0.9500 . ?
C28 C29 1.373(5) . ?
C28 H28 0.9500 . ?
C29 C30 1.382(4) . ?
C29 H29 0.9500 . ?
C30 C31 1.384(4) . ?
C30 H30 0.9500 . ?
C31 C32 1.491(4) . ?
C32 O33 1.208(4) . ?
C32 C34 1.522(4) . ?
C34 C36 1.516(4) . ?
C34 C35 1.528(4) . ?
C34 H34 1.0000 . ?
C35 H35A 0.9800 . ?
C35 H35B 0.9800 . ?
C35 H35C 0.9800 . ?
C36 O37 1.233(3) . ?
C36 N38 1.328(4) . ?
N38 C39 1.445(4) . ?
N38 H38 0.83(3) . ?
C39 C40 1.517(4) . ?
C39 C44 1.531(4) . ?
C39 H39 1.0000 . ?
C40 O41 1.195(4) . ?
C40 O42 1.319(4) . ?
O42 C43 1.449(4) . ?
C43 H43A 0.9800 . ?
C43 H43B 0.9800 . ?
C43 H43C 0.9800 . ?
C44 C45 1.515(4) . ?
C44 H44A 0.9900 . ?
C44 H44B 0.9900 . ?
C45 C46 1.382(4) . ?
C45 C50 1.389(4) . ?
C46 C47 1.385(4) . ?
C46 H46 0.9500 . ?
C47 C48 1.382(5) . ?
C47 H47 0.9500 . ?
C48 C49 1.370(5) . ?
C48 H48 0.9500 . ?
C49 C50 1.386(4) . ?
C49 H49 0.9500 . ?
C50 H50 0.9500 . ?

loop_
_geom_hbond_atom_site_label_D
_geom_hbond_atom_site_label_H
_geom_hbond_atom_site_label_A
_geom_hbond_distance_DH
_geom_hbond_distance_HA
_geom_hbond_distance_DA
_geom_hbond_angle_DHA
_geom_hbond_site_symmetry_A
_geom_hbond_publ_flag
N13 H13 O37 0.83(3) 1.98(3) 2.799(3) 170(3) 1_655 yes
N38 H38 O12 0.83(3) 1.97(3) 2.798(3) 175(3) . yes

loop_
_geom_torsion_atom_site_label_1
_geom_torsion_atom_site_label_2
_geom_torsion_atom_site_label_3
_geom_torsion_atom_site_label_4
_geom_torsion
_geom_torsion_site_symmetry_1
_geom_torsion_site_symmetry_2
_geom_torsion_site_symmetry_3
_geom_torsion_site_symmetry_4
_geom_torsion_publ_flag
C6 C1 C2 C3 -0.2(5) . . . . ?
C1 C2 C3 C4 0.9(5) . . . . ?
C2 C3 C4 C5 -0.3(5) . . . . ?
C3 C4 C5 C6 -1.0(5) . . . . ?
C4 C5 C6 C1 1.7(5) . . . . ?
C4 C5 C6 C7 -176.6(3) . . . . ?
C2 C1 C6 C5 -1.1(4) . . . . ?
C2 C1 C6 C7 177.1(3) . . . . ?
C5 C6 C7 O8 -9.3(5) . . . . ?
C1 C6 C7 O8 172.5(3) . . . . ?
C5 C6 C7 C9 169.6(3) . . . . ?
C1 C6 C7 C9 -8.5(4) . . . . ?
O8 C7 C9 C10 -2.6(4) . . . . ?
C6 C7 C9 C10 178.5(3) . . . . ?
O8 C7 C9 C11 117.3(3) . . . . ?
C6 C7 C9 C11 -61.7(4) . . . . ?
C7 C9 C11 O12 -40.3(4) . . . . ?
C10 C9 C11 O12 82.2(3) . . . . ?
C7 C9 C11 N13 142.1(3) . . . . ?
C10 C9 C11 N13 -95.3(3) . . . . ?
O12 C11 N13 C14 -9.3(5) . . . . ?
C9 C11 N13 C14 168.1(3) . . . . ?
C11 N13 C14 C15B -80.8(11) . . . . ?
C11 N13 C14 C19 151.8(3) . . . . ?
C11 N13 C14 C15A -86.3(6) . . . . ?
N13 C14 C15A O16A -2.8(13) . . . . ?
C19 C14 C15A O16A 118.7(11) . . . . ?
N13 C14 C15A O17A -174.8(6) . . . . ?
C19 C14 C15A O17A -53.3(8) . . . . ?
O16A C15A O17A C18A 5.2(14) . . . . ?
C14 C15A O17A C18A 177.4(6) . . . . ?
N13 C14 C15B O16B 7(2) . . . . ?
C19 C14 C15B O16B 133.6(19) . . . . ?
N13 C14 C15B O17B 174.3(12) . . . . ?
C19 C14 C15B O17B -59.1(17) . . . . ?
O16B C15B O17B C18B -17(3) . . . . ?
C14 C15B O17B C18B 175.7(13) . . . . ?
C15B C14 C19 C20 173.4(11) . . . . ?
N13 C14 C19 C20 -58.9(3) . . . . ?
C15A C14 C19 C20 -178.0(5) . . . . ?
C14 C19 C20 C25 87.9(3) . . . . ?
C14 C19 C20 C21 -92.8(3) . . . . ?
C25 C20 C21 C22 -0.2(4) . . . . ?
C19 C20 C21 C22 -179.5(3) . . . . ?
C20 C21 C22 C23 0.4(5) . . . . ?
C21 C22 C23 C24 -0.5(5) . . . . ?
C22 C23 C24 C25 0.4(5) . . . . ?
C23 C24 C25 C20 -0.1(5) . . . . ?
C21 C20 C25 C24 0.0(4) . . . . ?
C19 C20 C25 C24 179.3(3) . . . . ?
C31 C26 C27 C28 -1.0(6) . . . . ?
C26 C27 C28 C29 0.4(6) . . . . ?
C27 C28 C29 C30 -0.1(6) . . . . ?
C28 C29 C30 C31 0.5(5) . . . . ?
C29 C30 C31 C26 -1.0(5) . . . . ?
C29 C30 C31 C32 179.3(3) . . . . ?
C27 C26 C31 C30 1.3(5) . . . . ?
C27 C26 C31 C32 -179.0(3) . . . . ?
C30 C31 C32 O33 179.3(3) . . . . ?
C26 C31 C32 O33 -0.4(5) . . . . ?
C30 C31 C32 C34 -0.6(4) . . . . ?
C26 C31 C32 C34 179.6(3) . . . . ?
O33 C32 C34 C36 -111.3(3) . . . . ?
C31 C32 C34 C36 68.7(3) . . . . ?
O33 C32 C34 C35 8.5(4) . . . . ?
C31 C32 C34 C35 -171.6(3) . . . . ?
C32 C34 C36 O37 41.9(4) . . . . ?
C35 C34 C36 O37 -80.5(3) . . . . ?
C32 C34 C36 N38 -139.9(3) . . . . ?
C35 C34 C36 N38 97.6(3) . . . . ?
O37 C36 N38 C39 4.9(4) . . . . ?
C34 C36 N38 C39 -173.2(2) . . . . ?
C36 N38 C39 C40 83.1(3) . . . . ?
C36 N38 C39 C44 -154.9(3) . . . . ?
N38 C39 C40 O41 -161.6(3) . . . . ?
C44 C39 C40 O41 76.3(4) . . . . ?
N38 C39 C40 O42 20.1(4) . . . . ?
C44 C39 C40 O42 -101.9(3) . . . . ?
O41 C40 O42 C43 -0.2(5) . . . . ?
C39 C40 O42 C43 178.1(3) . . . . ?
N38 C39 C44 C45 63.0(3) . . . . ?
C40 C39 C44 C45 -173.1(3) . . . . ?
C39 C44 C45 C46 -99.8(3) . . . . ?
C39 C44 C45 C50 80.4(3) . . . . ?
C50 C45 C46 C47 1.3(4) . . . . ?
C44 C45 C46 C47 -178.5(3) . . . . ?
C45 C46 C47 C48 -0.3(5) . . . . ?
C46 C47 C48 C49 -0.8(5) . . . . ?
C47 C48 C49 C50 0.9(5) . . . . ?
C48 C49 C50 C45 0.1(5) . . . . ?
C46 C45 C50 C49 -1.2(4) . . . . ?
C44 C45 C50 C49 178.6(3) . . . . ?
